data_7707506
loop_
_publ_author_name
'Dehmel, Maximilian'
'K\"ohler, Angelina'
'G\"orls, Helmar'
'Kretschmer, Robert'

_publ_section_title
;
 Synthesis, characterization, and reactivity of group 13 hydride complexes
 based on amido-amine ligands.
;
_journal_issue 24
_journal_name_full 'Dalton transactions (Cambridge, England : 2003)'
_journal_page_first 8434
_journal_page_last 8445
_journal_paper_doi 10.1039/d1dt01454d
_journal_volume 50
_journal_year 2021
_chemical_formula_moiety 'C19 H32 Cl Ga N2'
_chemical_formula_sum 'C19 H32 Cl Ga N2'
_chemical_formula_weight 393.63
_space_group_crystal_system monoclinic
_space_group_IT_number 14
_space_group_name_Hall '-P 2ybc'
_space_group_name_H-M_alt 'P 1 21/c 1'
_atom_sites_solution_hydrogens mixed
_audit_creation_method SHELXL-2018/3
_audit_update_record
;
2021-04-21 deposited with the CCDC.	2021-05-20 downloaded from the CCDC.
;
_cell_angle_alpha 90
_cell_angle_beta 108.261(1)
_cell_angle_gamma 90
_cell_formula_units_Z 4
_cell_length_a 13.6665(3)
_cell_length_b 8.5936(2)
_cell_length_c 17.8625(4)
_cell_measurement_reflns_used 14377
_cell_measurement_temperature 133(2)
_cell_measurement_theta_max 27.482
_cell_measurement_theta_min 2.401
_cell_volume 1992.20(8)
_computing_cell_refinement DENZO
_computing_data_collection COLLECT
_computing_data_reduction DENZO
_computing_molecular_graphics SHELXTL/PC
_computing_publication_material 'SHELXL-2018/3 (Sheldrick, 2018)'
_computing_structure_refinement 'SHELXL-2018/3 (Sheldrick, 2018)'
_computing_structure_solution 'SHELXS-97 (Sheldrick, 2008)'
_diffrn_ambient_temperature 133(2)
_diffrn_measured_fraction_theta_full 0.996
_diffrn_measured_fraction_theta_max 0.991
_diffrn_measurement_device_type KappaCCD
_diffrn_measurement_method 'phi + omega - scans'
_diffrn_radiation_type MoK\a
_diffrn_radiation_wavelength 0.71073
_diffrn_reflns_av_R_equivalents 0.0433
_diffrn_reflns_av_unetI/netI 0.0328
_diffrn_reflns_Laue_measured_fraction_full 0.996
_diffrn_reflns_Laue_measured_fraction_max 0.991
_diffrn_reflns_limit_h_max 17
_diffrn_reflns_limit_h_min -16
_diffrn_reflns_limit_k_max 11
_diffrn_reflns_limit_k_min -11
_diffrn_reflns_limit_l_max 22
_diffrn_reflns_limit_l_min -23
_diffrn_reflns_number 14377
_diffrn_reflns_point_group_measured_fraction_full 0.996
_diffrn_reflns_point_group_measured_fraction_max 0.991
_diffrn_reflns_theta_full 25.242
_diffrn_reflns_theta_max 27.482
_diffrn_reflns_theta_min 2.401
_exptl_absorpt_coefficient_mu 1.517
_exptl_absorpt_correction_T_max 0.7456
_exptl_absorpt_correction_T_min 0.6985
_exptl_absorpt_correction_type multi-scan
_exptl_absorpt_process_details
; 
 SADABS 2016/2: Krause, L., Herbst-Irmer, R., Sheldrick G.M. & Stalke D., 
 J. Appl. Cryst. 48 (2015) 3-10 
;
_exptl_crystal_colour colourless
_exptl_crystal_density_diffrn 1.312
_exptl_crystal_density_method 'not measured'
_exptl_crystal_description prism
_exptl_crystal_F_000 832
_exptl_crystal_size_max 0.092
_exptl_crystal_size_mid 0.090
_exptl_crystal_size_min 0.088
_refine_diff_density_max 0.395
_refine_diff_density_min -0.466
_refine_diff_density_rms 0.064
_refine_ls_extinction_method none
_refine_ls_goodness_of_fit_ref 1.052
_refine_ls_hydrogen_treatment mixed
_refine_ls_matrix_type full
_refine_ls_number_parameters 216
_refine_ls_number_reflns 4514
_refine_ls_number_restraints 0
_refine_ls_restrained_S_all 1.052
_refine_ls_R_factor_all 0.0405
_refine_ls_R_factor_gt 0.0338
_refine_ls_shift/su_max 0.002
_refine_ls_shift/su_mean 0.000
_refine_ls_structure_factor_coef Fsqd
_refine_ls_weighting_details 'w=1/[\s^2^(Fo^2^)+(0.0165P)^2^+2.6678P] where P=(Fo^2^+2Fc^2^)/3'
_refine_ls_weighting_scheme calc
_refine_ls_wR_factor_gt 0.0710
_refine_ls_wR_factor_ref 0.0742
_reflns_Friedel_coverage 0.000
_reflns_number_gt 3940
_reflns_number_total 4514
_reflns_threshold_expression 'I > 2\s(I)'
_cod_data_source_file d1dt01454d2.cif
_cod_data_source_block FO7063_9a
_cod_depositor_comments 'Adding full bibliography for 7707498--7707509.cif.'
_cod_original_sg_symbol_H-M 'P 21/c'
_cod_database_code 7707506
_shelx_shelxl_version_number 2018/3
_shelx_space_group_comment
; 
The symmetry employed for this shelxl refinement is uniquely defined 
by the following loop, which should always be used as a source of 
symmetry information in preference to the above space-group names. 
They are only intended as comments. 
;
_shelx_estimated_absorpt_t_min 0.873
_shelx_estimated_absorpt_t_max 0.878

loop_
_space_group_symop_operation_xyz
'x, y, z'
'-x, y+1/2, -z+1/2'
'-x, -y, -z'
'x, -y-1/2, z-1/2'

loop_
_atom_site_label
_atom_site_type_symbol
_atom_site_fract_x
_atom_site_fract_y
_atom_site_fract_z
_atom_site_U_iso_or_equiv
_atom_site_adp_type
_atom_site_occupancy
_atom_site_site_symmetry_order
_atom_site_calc_flag
_atom_site_refinement_flags_posn
_atom_site_refinement_flags_adp
_atom_site_refinement_flags_occupancy
_atom_site_disorder_assembly
_atom_site_disorder_group
Ga1 Ga 0.26288(2) 0.49640(3) 0.78531(2) 0.01490(7) Uani 1 1 d . . . . .
Cl1 Cl 0.18347(5) 0.70607(7) 0.81203(3) 0.03041(14) Uani 1 1 d . . . . .
N1 N 0.23897(13) 0.4715(2) 0.67763(10) 0.0154(3) Uani 1 1 d . . . . .
N2 N 0.15191(13) 0.3268(2) 0.77555(10) 0.0160(3) Uani 1 1 d . . . . .
C1 C 0.15183(16) 0.3733(3) 0.63800(12) 0.0196(4) Uani 1 1 d . . . . .
H1A H 0.176228 0.270419 0.626373 0.023 Uiso 1 1 calc R U . . .
H1B H 0.110926 0.421717 0.587614 0.023 Uiso 1 1 calc R U . . .
C2 C 0.08550(16) 0.3543(3) 0.69224(12) 0.0214(5) Uani 1 1 d . . . . .
H2A H 0.043615 0.449277 0.689869 0.026 Uiso 1 1 calc R U . . .
H2B H 0.037906 0.265384 0.674106 0.026 Uiso 1 1 calc R U . . .
C3 C 0.29740(15) 0.5337(2) 0.63093(11) 0.0150(4) Uani 1 1 d . . . . .
C4 C 0.38888(17) 0.4595(3) 0.62921(12) 0.0207(4) Uani 1 1 d . . . . .
C5 C 0.44731(17) 0.5290(3) 0.58664(14) 0.0257(5) Uani 1 1 d . . . . .
H5A H 0.509487 0.480885 0.585687 0.031 Uiso 1 1 calc R U . . .
C6 C 0.41644(18) 0.6663(3) 0.54596(14) 0.0274(5) Uani 1 1 d . . . . .
H6A H 0.458153 0.713402 0.518591 0.033 Uiso 1 1 calc R U . . .
C7 C 0.32459(18) 0.7351(3) 0.54516(13) 0.0221(5) Uani 1 1 d . . . . .
H7A H 0.302588 0.827657 0.515598 0.027 Uiso 1 1 calc R U . . .
C8 C 0.26379(15) 0.6708(2) 0.58703(11) 0.0154(4) Uani 1 1 d . . . . .
C9 C 0.42306(19) 0.3037(3) 0.66927(14) 0.0275(5) Uani 1 1 d . . . . .
H9A H 0.374973 0.275867 0.699387 0.033 Uiso 1 1 calc R U . . .
C10 C 0.4163(2) 0.1758(3) 0.60848(15) 0.0347(6) Uani 1 1 d . . . . .
H10A H 0.347087 0.175110 0.569985 0.052 Uiso 1 1 calc R U . . .
H10B H 0.430300 0.074772 0.635113 0.052 Uiso 1 1 calc R U . . .
H10C H 0.467263 0.195621 0.581323 0.052 Uiso 1 1 calc R U . . .
C11 C 0.5319(2) 0.3107(4) 0.72752(17) 0.0515(9) Uani 1 1 d . . . . .
H11A H 0.534978 0.390627 0.767320 0.077 Uiso 1 1 calc R U . . .
H11B H 0.580723 0.336529 0.699264 0.077 Uiso 1 1 calc R U . . .
H11C H 0.549877 0.209389 0.753375 0.077 Uiso 1 1 calc R U . . .
C12 C 0.16283(16) 0.7498(2) 0.58376(12) 0.0179(4) Uani 1 1 d . . . . .
H12A H 0.128837 0.685940 0.615364 0.022 Uiso 1 1 calc R U . . .
C13 C 0.09026(18) 0.7570(3) 0.49895(13) 0.0304(5) Uani 1 1 d . . . . .
H13A H 0.075287 0.651161 0.478020 0.046 Uiso 1 1 calc R U . . .
H13B H 0.123084 0.815973 0.466377 0.046 Uiso 1 1 calc R U . . .
H13C H 0.025912 0.808366 0.498115 0.046 Uiso 1 1 calc R U . . .
C14 C 0.18095(19) 0.9125(3) 0.61956(15) 0.0284(5) Uani 1 1 d . . . . .
H14A H 0.114810 0.958899 0.617958 0.043 Uiso 1 1 calc R U . . .
H14B H 0.214058 0.977460 0.589340 0.043 Uiso 1 1 calc R U . . .
H14C H 0.225630 0.905817 0.674382 0.043 Uiso 1 1 calc R U . . .
C15 C 0.19780(17) 0.1670(3) 0.78307(12) 0.0213(4) Uani 1 1 d . . . . .
H15A H 0.242887 0.159697 0.749312 0.026 Uiso 1 1 calc R U . . .
H15B H 0.141748 0.089830 0.763707 0.026 Uiso 1 1 calc R U . . .
C16 C 0.26022(19) 0.1268(3) 0.86746(14) 0.0272(5) Uani 1 1 d . . . . .
H16A H 0.321314 0.195518 0.884935 0.033 Uiso 1 1 calc R U . . .
H16B H 0.284745 0.017953 0.869720 0.033 Uiso 1 1 calc R U . . .
C17 C 0.1958(2) 0.1459(3) 0.92268(14) 0.0323(6) Uani 1 1 d . . . . .
H17A H 0.239404 0.128433 0.977831 0.039 Uiso 1 1 calc R U . . .
H17B H 0.139498 0.068280 0.909596 0.039 Uiso 1 1 calc R U . . .
C18 C 0.1508(2) 0.3096(3) 0.91404(13) 0.0301(5) Uani 1 1 d . . . . .
H18A H 0.106559 0.320873 0.948257 0.036 Uiso 1 1 calc R U . . .
H18B H 0.207399 0.386481 0.931420 0.036 Uiso 1 1 calc R U . . .
C19 C 0.08769(17) 0.3424(3) 0.82912(13) 0.0235(5) Uani 1 1 d . . . . .
H19A H 0.029211 0.268637 0.812556 0.028 Uiso 1 1 calc R U . . .
H19B H 0.059211 0.449143 0.825050 0.028 Uiso 1 1 calc R U . . .
H1GA H 0.3597(19) 0.472(3) 0.8445(15) 0.028(7) Uiso 1 1 d . . . . .

loop_
_atom_site_aniso_label
_atom_site_aniso_U_11
_atom_site_aniso_U_22
_atom_site_aniso_U_33
_atom_site_aniso_U_23
_atom_site_aniso_U_13
_atom_site_aniso_U_12
Ga1 0.01571(11) 0.01674(12) 0.01231(11) -0.00069(8) 0.00447(8) -0.00250(9)
Cl1 0.0427(3) 0.0227(3) 0.0307(3) -0.0050(2) 0.0185(3) 0.0031(3)
N1 0.0158(8) 0.0180(9) 0.0138(8) -0.0018(7) 0.0065(6) -0.0036(7)
N2 0.0165(8) 0.0184(9) 0.0149(8) 0.0004(7) 0.0074(7) -0.0008(7)
C1 0.0199(10) 0.0242(11) 0.0141(9) -0.0013(8) 0.0046(8) -0.0075(9)
C2 0.0163(10) 0.0291(12) 0.0165(10) 0.0023(9) 0.0018(8) -0.0064(9)
C3 0.0142(9) 0.0190(10) 0.0124(8) -0.0023(8) 0.0050(7) -0.0028(8)
C4 0.0202(10) 0.0237(11) 0.0196(10) 0.0028(9) 0.0083(8) 0.0029(9)
C5 0.0187(10) 0.0330(13) 0.0301(12) 0.0045(10) 0.0143(9) 0.0056(10)
C6 0.0269(12) 0.0327(13) 0.0299(12) 0.0053(10) 0.0191(10) -0.0033(10)
C7 0.0281(11) 0.0180(11) 0.0221(10) 0.0036(8) 0.0106(9) -0.0012(9)
C8 0.0160(9) 0.0158(10) 0.0155(9) -0.0027(8) 0.0062(8) -0.0020(8)
C9 0.0291(12) 0.0310(13) 0.0278(12) 0.0103(10) 0.0166(10) 0.0123(10)
C10 0.0371(14) 0.0231(13) 0.0374(14) 0.0085(11) 0.0023(11) -0.0008(11)
C11 0.0585(19) 0.0402(17) 0.0368(15) -0.0041(13) -0.0125(14) 0.0210(15)
C12 0.0195(10) 0.0171(10) 0.0186(10) -0.0002(8) 0.0081(8) 0.0010(8)
C13 0.0220(11) 0.0437(15) 0.0229(11) -0.0022(10) 0.0032(9) 0.0075(11)
C14 0.0317(13) 0.0210(12) 0.0330(13) -0.0057(10) 0.0110(10) 0.0041(10)
C15 0.0272(11) 0.0174(10) 0.0207(10) -0.0011(8) 0.0093(9) -0.0035(9)
C16 0.0304(12) 0.0171(11) 0.0300(12) 0.0050(9) 0.0033(10) -0.0004(9)
C17 0.0404(14) 0.0346(14) 0.0194(11) 0.0083(10) 0.0059(10) -0.0106(12)
C18 0.0358(13) 0.0398(14) 0.0199(11) 0.0005(10) 0.0163(10) -0.0081(12)
C19 0.0226(11) 0.0298(12) 0.0226(11) 0.0019(9) 0.0138(9) -0.0035(9)

loop_
_atom_type_symbol
_atom_type_description
_atom_type_scat_dispersion_real
_atom_type_scat_dispersion_imag
_atom_type_scat_source
C C 0.0033 0.0016 'International Tables Vol C Tables 4.2.6.8 and 6.1.1.4'
H H 0.0000 0.0000 'International Tables Vol C Tables 4.2.6.8 and 6.1.1.4'
N N 0.0061 0.0033 'International Tables Vol C Tables 4.2.6.8 and 6.1.1.4'
Cl Cl 0.1484 0.1585 'International Tables Vol C Tables 4.2.6.8 and 6.1.1.4'
Ga Ga 0.2307 1.6083 'International Tables Vol C Tables 4.2.6.8 and 6.1.1.4'

loop_
_geom_angle_atom_site_label_1
_geom_angle_atom_site_label_2
_geom_angle_atom_site_label_3
_geom_angle
_geom_angle_site_symmetry_1
_geom_angle_site_symmetry_3
_geom_angle_publ_flag
N1 Ga1 N2 86.86(7) . . ?
N1 Ga1 Cl1 112.01(6) . . ?
N2 Ga1 Cl1 101.17(5) . . ?
N1 Ga1 H1GA 124.8(10) . . ?
N2 Ga1 H1GA 116.3(10) . . ?
Cl1 Ga1 H1GA 111.2(10) . . ?
C3 N1 C1 117.19(16) . . ?
C3 N1 Ga1 127.76(13) . . ?
C1 N1 Ga1 115.03(13) . . ?
C19 N2 C15 109.78(16) . . ?
C19 N2 C2 109.11(16) . . ?
C15 N2 C2 109.85(16) . . ?
C19 N2 Ga1 116.42(14) . . ?
C15 N2 Ga1 111.26(12) . . ?
C2 N2 Ga1 99.92(12) . . ?
N1 C1 C2 108.20(16) . . ?
N1 C1 H1A 110.1 . . ?
C2 C1 H1A 110.1 . . ?
N1 C1 H1B 110.1 . . ?
C2 C1 H1B 110.1 . . ?
H1A C1 H1B 108.4 . . ?
N2 C2 C1 110.55(16) . . ?
N2 C2 H2A 109.5 . . ?
C1 C2 H2A 109.5 . . ?
N2 C2 H2B 109.5 . . ?
C1 C2 H2B 109.5 . . ?
H2A C2 H2B 108.1 . . ?
C8 C3 C4 120.10(18) . . ?
C8 C3 N1 119.58(18) . . ?
C4 C3 N1 120.33(19) . . ?
C5 C4 C3 118.6(2) . . ?
C5 C4 C9 119.3(2) . . ?
C3 C4 C9 122.05(19) . . ?
C6 C5 C4 121.3(2) . . ?
C6 C5 H5A 119.4 . . ?
C4 C5 H5A 119.4 . . ?
C5 C6 C7 119.8(2) . . ?
C5 C6 H6A 120.1 . . ?
C7 C6 H6A 120.1 . . ?
C6 C7 C8 121.1(2) . . ?
C6 C7 H7A 119.5 . . ?
C8 C7 H7A 119.5 . . ?
C7 C8 C3 118.96(19) . . ?
C7 C8 C12 119.22(19) . . ?
C3 C8 C12 121.82(17) . . ?
C4 C9 C11 112.1(2) . . ?
C4 C9 C10 110.94(19) . . ?
C11 C9 C10 110.0(2) . . ?
C4 C9 H9A 107.9 . . ?
C11 C9 H9A 107.9 . . ?
C10 C9 H9A 107.9 . . ?
C9 C10 H10A 109.5 . . ?
C9 C10 H10B 109.5 . . ?
H10A C10 H10B 109.5 . . ?
C9 C10 H10C 109.5 . . ?
H10A C10 H10C 109.5 . . ?
H10B C10 H10C 109.5 . . ?
C9 C11 H11A 109.5 . . ?
C9 C11 H11B 109.5 . . ?
H11A C11 H11B 109.5 . . ?
C9 C11 H11C 109.5 . . ?
H11A C11 H11C 109.5 . . ?
H11B C11 H11C 109.5 . . ?
C8 C12 C14 111.50(18) . . ?
C8 C12 C13 110.76(17) . . ?
C14 C12 C13 110.36(19) . . ?
C8 C12 H12A 108.0 . . ?
C14 C12 H12A 108.0 . . ?
C13 C12 H12A 108.0 . . ?
C12 C13 H13A 109.5 . . ?
C12 C13 H13B 109.5 . . ?
H13A C13 H13B 109.5 . . ?
C12 C13 H13C 109.5 . . ?
H13A C13 H13C 109.5 . . ?
H13B C13 H13C 109.5 . . ?
C12 C14 H14A 109.5 . . ?
C12 C14 H14B 109.5 . . ?
H14A C14 H14B 109.5 . . ?
C12 C14 H14C 109.5 . . ?
H14A C14 H14C 109.5 . . ?
H14B C14 H14C 109.5 . . ?
N2 C15 C16 112.71(17) . . ?
N2 C15 H15A 109.0 . . ?
C16 C15 H15A 109.0 . . ?
N2 C15 H15B 109.0 . . ?
C16 C15 H15B 109.0 . . ?
H15A C15 H15B 107.8 . . ?
C15 C16 C17 111.0(2) . . ?
C15 C16 H16A 109.4 . . ?
C17 C16 H16A 109.4 . . ?
C15 C16 H16B 109.4 . . ?
C17 C16 H16B 109.4 . . ?
H16A C16 H16B 108.0 . . ?
C16 C17 C18 109.35(19) . . ?
C16 C17 H17A 109.8 . . ?
C18 C17 H17A 109.8 . . ?
C16 C17 H17B 109.8 . . ?
C18 C17 H17B 109.8 . . ?
H17A C17 H17B 108.3 . . ?
C19 C18 C17 110.9(2) . . ?
C19 C18 H18A 109.5 . . ?
C17 C18 H18A 109.5 . . ?
C19 C18 H18B 109.5 . . ?
C17 C18 H18B 109.5 . . ?
H18A C18 H18B 108.0 . . ?
N2 C19 C18 111.08(18) . . ?
N2 C19 H19A 109.4 . . ?
C18 C19 H19A 109.4 . . ?
N2 C19 H19B 109.4 . . ?
C18 C19 H19B 109.4 . . ?
H19A C19 H19B 108.0 . . ?

loop_
_geom_bond_atom_site_label_1
_geom_bond_atom_site_label_2
_geom_bond_distance
_geom_bond_site_symmetry_2
_geom_bond_publ_flag
Ga1 N1 1.8596(16) . ?
Ga1 N2 2.0708(17) . ?
Ga1 Cl1 2.2310(6) . ?
Ga1 H1GA 1.43(3) . ?
N1 C3 1.427(2) . ?
N1 C1 1.450(3) . ?
N2 C19 1.493(3) . ?
N2 C15 1.498(3) . ?
N2 C2 1.499(3) . ?
C1 C2 1.529(3) . ?
C1 H1A 0.9900 . ?
C1 H1B 0.9900 . ?
C2 H2A 0.9900 . ?
C2 H2B 0.9900 . ?
C3 C8 1.410(3) . ?
C3 C4 1.412(3) . ?
C4 C5 1.398(3) . ?
C4 C9 1.521(3) . ?
C5 C6 1.380(3) . ?
C5 H5A 0.9500 . ?
C6 C7 1.384(3) . ?
C6 H6A 0.9500 . ?
C7 C8 1.394(3) . ?
C7 H7A 0.9500 . ?
C8 C12 1.522(3) . ?
C9 C11 1.526(4) . ?
C9 C10 1.527(4) . ?
C9 H9A 1.0000 . ?
C10 H10A 0.9800 . ?
C10 H10B 0.9800 . ?
C10 H10C 0.9800 . ?
C11 H11A 0.9800 . ?
C11 H11B 0.9800 . ?
C11 H11C 0.9800 . ?
C12 C14 1.526(3) . ?
C12 C13 1.530(3) . ?
C12 H12A 1.0000 . ?
C13 H13A 0.9800 . ?
C13 H13B 0.9800 . ?
C13 H13C 0.9800 . ?
C14 H14A 0.9800 . ?
C14 H14B 0.9800 . ?
C14 H14C 0.9800 . ?
C15 C16 1.521(3) . ?
C15 H15A 0.9900 . ?
C15 H15B 0.9900 . ?
C16 C17 1.523(3) . ?
C16 H16A 0.9900 . ?
C16 H16B 0.9900 . ?
C17 C18 1.524(4) . ?
C17 H17A 0.9900 . ?
C17 H17B 0.9900 . ?
C18 C19 1.518(3) . ?
C18 H18A 0.9900 . ?
C18 H18B 0.9900 . ?
C19 H19A 0.9900 . ?
C19 H19B 0.9900 . ?
